data_4313970
loop_
_publ_author_name
'Marcus Schiefer'
'N. Dastagiri Reddy'
'Hans-J\"urgen Ahn'
'Andreas Stasch'
'Herbert W. Roesky'
'A. Christine Schlicker'
'Hans-Georg Schmidt'
'Mathias Noltemeyer'
'Denis Vidovic'

_publ_section_title
;
 Neutral and Ionic Aluminum, Gallium, and Indium Compounds Carrying Two or
 Three Terminal Ethynyl Groups
;
_journal_name_full 'Inorganic Chemistry'
_journal_page_first 4970
_journal_page_last 4976
_journal_paper_doi 10.1021/ic0342806
_journal_volume 42
_journal_year 2003
_chemical_formula_sum 'C20 H34 Al Br O2'
_chemical_formula_weight 413.36
_chemical_name_systematic
;
compound 4
;
_space_group_IT_number 14
_symmetry_cell_setting monoclinic
_symmetry_space_group_name_Hall '-P 2ybc'
_symmetry_space_group_name_H-M 'P 1 21/c 1'
_atom_sites_solution_hydrogens geom
_atom_sites_solution_primary direct
_atom_sites_solution_secondary difmap
_audit_creation_method SHELXL-97
_cell_angle_alpha 90.00
_cell_angle_beta 91.59(3)
_cell_angle_gamma 90.00
_cell_formula_units_Z 4
_cell_length_a 10.278(2)
_cell_length_b 12.082(2)
_cell_length_c 17.997(4)
_cell_measurement_temperature 203(2)
_cell_volume 2234.0(8)
_computing_structure_refinement 'SHELXL-97 (Sheldrick, 1997)'
_computing_structure_solution 'SHELXS-97 (Sheldrick, 1990)'
_diffrn_ambient_temperature 203(2)
_diffrn_measured_fraction_theta_full 0.994
_diffrn_measured_fraction_theta_max 0.994
_diffrn_radiation_monochromator graphite
_diffrn_radiation_source 'fine-focus sealed tube'
_diffrn_radiation_type MoK\a
_diffrn_radiation_wavelength 0.71073
_diffrn_reflns_av_R_equivalents 0.1261
_diffrn_reflns_av_sigmaI/netI 0.0351
_diffrn_reflns_limit_h_max 11
_diffrn_reflns_limit_h_min -11
_diffrn_reflns_limit_k_max 13
_diffrn_reflns_limit_k_min -5
_diffrn_reflns_limit_l_max 19
_diffrn_reflns_limit_l_min -6
_diffrn_reflns_number 2920
_diffrn_reflns_theta_full 22.53
_diffrn_reflns_theta_max 22.53
_diffrn_reflns_theta_min 3.56
_exptl_absorpt_coefficient_mu 1.888
_exptl_absorpt_correction_T_max 0.7039
_exptl_absorpt_correction_T_min 0.3515
_exptl_crystal_density_diffrn 1.229
_exptl_crystal_density_method 'not measured'
_exptl_crystal_F_000 872
_exptl_crystal_size_max 0.70
_exptl_crystal_size_mid 0.70
_exptl_crystal_size_min 0.20
_refine_diff_density_max 1.689
_refine_diff_density_min -1.773
_refine_diff_density_rms 0.175
_refine_ls_extinction_method none
_refine_ls_goodness_of_fit_ref 1.040
_refine_ls_hydrogen_treatment mixed
_refine_ls_matrix_type full
_refine_ls_number_parameters 223
_refine_ls_number_reflns 2902
_refine_ls_number_restraints 329
_refine_ls_restrained_S_all 0.990
_refine_ls_R_factor_all 0.0998
_refine_ls_R_factor_gt 0.0809
_refine_ls_shift/su_max 0.000
_refine_ls_shift/su_mean 0.000
_refine_ls_structure_factor_coef Fsqd
_refine_ls_weighting_details 'calc w=1/[\s^2^(Fo^2^)+(0.1637P)^2^+3.9978P] where P=(Fo^2^+2Fc^2^)/3'
_refine_ls_weighting_scheme calc
_refine_ls_wR_factor_gt 0.2058
_refine_ls_wR_factor_ref 0.2277
_reflns_number_gt 2291
_reflns_number_total 2902
_reflns_threshold_expression 2sigma(I)
_cod_data_source_file ic0342806_04.cif
_cod_data_source_block r1037
_cod_original_cell_volume 2233.8(8)
_cod_database_code 4313970

loop_
_symmetry_equiv_pos_as_xyz
'x, y, z'
'-x, y+1/2, -z+1/2'
'-x, -y, -z'
'x, -y-1/2, z-1/2'

loop_
_atom_site_label
_atom_site_type_symbol
_atom_site_fract_x
_atom_site_fract_y
_atom_site_fract_z
_atom_site_U_iso_or_equiv
_atom_site_adp_type
_atom_site_occupancy
_atom_site_symmetry_multiplicity
_atom_site_calc_flag
_atom_site_refinement_flags
_atom_site_disorder_assembly
_atom_site_disorder_group
Al1 Al 0.58826(17) 0.58947(16) 0.17302(11) 0.0294(5) Uani 1 1 d U . .
Br1 Br 0.71701(7) 0.61529(7) 0.06835(4) 0.0465(4) Uani 1 1 d U . .
C1 C 0.4008(6) 0.5921(6) 0.1588(4) 0.0404(17) Uani 1 1 d U . .
C2 C 0.2864(6) 0.5935(6) 0.1467(4) 0.0383(17) Uani 1 1 d U . .
C3 C 0.6819(6) 0.5708(5) 0.2669(4) 0.0339(15) Uani 1 1 d U . .
C4 C 0.7445(6) 0.5642(5) 0.3243(4) 0.0333(15) Uani 1 1 d U . .
O10 O 0.5905(4) 0.4239(4) 0.1563(3) 0.0381(11) Uani 1 1 d U . .
C11 C 0.7025(8) 0.3546(7) 0.1728(5) 0.055(2) Uani 1 1 d U . .
H11A H 0.7806 0.3865 0.1513 0.066 Uiso 1 1 calc R . .
H11B H 0.7170 0.3484 0.2267 0.066 Uiso 1 1 calc R . .
C12 C 0.6757(10) 0.2469(7) 0.1410(6) 0.073(3) Uani 1 1 d U . .
H12A H 0.6577 0.1932 0.1802 0.088 Uiso 1 1 calc R . .
H12B H 0.7506 0.2208 0.1133 0.088 Uiso 1 1 calc R . .
C13 C 0.5617(10) 0.2597(8) 0.0910(7) 0.085(3) Uani 1 1 d U . .
H13A H 0.5841 0.2398 0.0401 0.102 Uiso 1 1 calc R . .
H13B H 0.4915 0.2107 0.1067 0.102 Uiso 1 1 calc R . .
C14 C 0.5192(8) 0.3736(7) 0.0934(5) 0.056(2) Uani 1 1 d U . .
H14A H 0.4252 0.3777 0.1007 0.067 Uiso 1 1 calc R . .
H14B H 0.5392 0.4118 0.0471 0.067 Uiso 1 1 calc R . .
O20 O 0.5875(4) 0.7547(4) 0.1895(3) 0.0356(11) Uani 1 1 d U . .
C21 C 0.5119(7) 0.8278(6) 0.1403(5) 0.0506(19) Uani 1 1 d U . .
H21A H 0.4246 0.8393 0.1595 0.061 Uiso 1 1 calc R . .
H21B H 0.5033 0.7958 0.0904 0.061 Uiso 1 1 calc R . .
C22 C 0.5858(8) 0.9363(8) 0.1381(6) 0.065(2) Uani 1 1 d U . .
H22A H 0.5894 0.9642 0.0871 0.079 Uiso 1 1 calc R . .
H22B H 0.5442 0.9921 0.1690 0.079 Uiso 1 1 calc R . .
C23 C 0.7178(9) 0.9101(7) 0.1677(6) 0.066(2) Uani 1 1 d U . .
H23A H 0.7554 0.9741 0.1940 0.079 Uiso 1 1 calc R . .
H23B H 0.7750 0.8896 0.1273 0.079 Uiso 1 1 calc R . .
C24 C 0.7017(7) 0.8159(6) 0.2195(5) 0.0485(19) Uani 1 1 d U . .
H24A H 0.7793 0.7688 0.2207 0.058 Uiso 1 1 calc R . .
H24B H 0.6861 0.8425 0.2700 0.058 Uiso 1 1 calc R . .
C33 C 0.8233(6) 0.5575(6) 0.3940(4) 0.0372(16) Uani 1 1 d U . .
C34 C 0.8541(17) 0.6707(9) 0.4213(8) 0.134(6) Uani 1 1 d U . .
H34A H 0.7738 0.7104 0.4297 0.201 Uiso 1 1 calc R . .
H34B H 0.9039 0.7097 0.3846 0.201 Uiso 1 1 calc R . .
H34C H 0.9046 0.6659 0.4676 0.201 Uiso 1 1 calc R . .
C35 C 0.9473(9) 0.4931(10) 0.3805(5) 0.081(3) Uani 1 1 d U . .
H35A H 0.9934 0.5270 0.3400 0.122 Uiso 1 1 calc R . .
H35B H 0.9255 0.4172 0.3675 0.122 Uiso 1 1 calc R . .
H35C H 1.0022 0.4938 0.4252 0.122 Uiso 1 1 calc R . .
C36 C 0.7471(10) 0.4956(13) 0.4508(5) 0.104(4) Uani 1 1 d U . .
H36A H 0.6624 0.5299 0.4556 0.156 Uiso 1 1 calc R . .
H36B H 0.7937 0.4977 0.4984 0.156 Uiso 1 1 calc R . .
H36C H 0.7361 0.4193 0.4351 0.156 Uiso 1 1 calc R . .
C43 C 0.1419(6) 0.5956(6) 0.1293(4) 0.0373(16) Uani 1 1 d U . .
C44 C 0.1189(7) 0.6464(7) 0.0534(4) 0.053(2) Uani 1 1 d U . .
H44A H 0.1557 0.7203 0.0527 0.079 Uiso 1 1 calc R . .
H44B H 0.0260 0.6505 0.0424 0.079 Uiso 1 1 calc R . .
H44C H 0.1600 0.6011 0.0162 0.079 Uiso 1 1 calc R . .
C45 C 0.0779(7) 0.6645(8) 0.1894(5) 0.059(2) Uani 1 1 d U . .
H45A H 0.1098 0.7400 0.1873 0.089 Uiso 1 1 calc R . .
H45B H 0.0991 0.6331 0.2378 0.089 Uiso 1 1 calc R . .
H45C H -0.0157 0.6640 0.1811 0.089 Uiso 1 1 calc R . .
C46 C 0.0896(7) 0.4765(7) 0.1294(5) 0.061(2) Uani 1 1 d U . .
H46A H 0.1352 0.4328 0.0931 0.091 Uiso 1 1 calc R . .
H46B H -0.0027 0.4771 0.1167 0.091 Uiso 1 1 calc R . .
H46C H 0.1034 0.4444 0.1784 0.091 Uiso 1 1 calc R . .

loop_
_atom_site_aniso_label
_atom_site_aniso_U_11
_atom_site_aniso_U_22
_atom_site_aniso_U_33
_atom_site_aniso_U_23
_atom_site_aniso_U_13
_atom_site_aniso_U_12
Al1 0.0092(9) 0.0388(11) 0.0394(11) -0.0002(9) -0.0126(8) -0.0014(8)
Br1 0.0304(5) 0.0625(6) 0.0465(6) 0.0000(4) -0.0027(3) 0.0011(3)
C1 0.015(3) 0.050(4) 0.054(4) -0.005(3) -0.016(3) -0.002(3)
C2 0.019(3) 0.049(4) 0.046(4) 0.000(3) -0.011(3) -0.002(3)
C3 0.023(3) 0.031(4) 0.047(4) -0.004(3) -0.014(3) 0.002(3)
C4 0.025(3) 0.032(4) 0.042(3) -0.003(3) -0.014(3) 0.000(3)
O10 0.026(2) 0.039(2) 0.047(3) -0.006(2) -0.018(2) 0.001(2)
C11 0.042(4) 0.043(4) 0.079(6) 0.002(4) -0.030(4) 0.010(3)
C12 0.079(6) 0.046(4) 0.092(7) -0.009(4) -0.036(5) 0.017(4)
C13 0.079(6) 0.056(5) 0.117(8) -0.028(5) -0.048(6) 0.007(5)
C14 0.041(4) 0.052(4) 0.072(5) -0.012(4) -0.034(4) -0.004(3)
O20 0.022(2) 0.034(2) 0.050(3) -0.002(2) -0.0144(19) 0.0007(18)
C21 0.038(4) 0.042(4) 0.071(5) 0.005(4) -0.023(4) 0.008(3)
C22 0.047(5) 0.062(5) 0.087(6) 0.024(5) -0.007(4) -0.006(4)
C23 0.049(5) 0.051(5) 0.096(7) 0.013(4) -0.022(5) -0.017(4)
C24 0.033(4) 0.038(4) 0.074(5) -0.001(3) -0.023(3) -0.013(3)
C33 0.028(3) 0.044(4) 0.039(4) -0.002(3) -0.018(3) 0.004(3)
C34 0.191(13) 0.060(6) 0.144(11) -0.034(6) -0.135(10) 0.020(6)
C35 0.054(5) 0.122(8) 0.066(6) -0.002(5) -0.027(4) 0.042(5)
C36 0.062(6) 0.210(13) 0.039(5) 0.034(6) -0.023(4) -0.022(7)
C43 0.007(3) 0.046(4) 0.058(4) 0.004(3) -0.014(3) 0.004(3)
C44 0.029(4) 0.071(5) 0.056(4) 0.006(4) -0.019(3) 0.002(4)
C45 0.026(4) 0.079(6) 0.071(5) -0.010(4) -0.008(4) 0.014(4)
C46 0.021(4) 0.045(4) 0.114(7) 0.007(4) -0.022(4) -0.007(3)

loop_
_atom_type_symbol
_atom_type_description
_atom_type_scat_dispersion_real
_atom_type_scat_dispersion_imag
_atom_type_scat_source
C C 0.0033 0.0016 'International Tables Vol C Tables 4.2.6.8 and 6.1.1.4'
H H 0.0000 0.0000 'International Tables Vol C Tables 4.2.6.8 and 6.1.1.4'
Al Al 0.0645 0.0514 'International Tables Vol C Tables 4.2.6.8 and 6.1.1.4'
O O 0.0106 0.0060 'International Tables Vol C Tables 4.2.6.8 and 6.1.1.4'
Br Br -0.2901 2.4595 'International Tables Vol C Tables 4.2.6.8 and 6.1.1.4'

loop_
_geom_angle_atom_site_label_1
_geom_angle_atom_site_label_2
_geom_angle_atom_site_label_3
_geom_angle
_geom_angle_site_symmetry_1
_geom_angle_site_symmetry_3
_geom_angle_publ_flag
C3 Al1 C1 125.9(3) . . ?
C3 Al1 O20 89.5(2) . . ?
C1 Al1 O20 89.7(3) . . ?
C3 Al1 O10 90.4(2) . . ?
C1 Al1 O10 90.7(3) . . ?
O20 Al1 O10 179.5(2) . . ?
C3 Al1 Br1 115.9(2) . . ?
C1 Al1 Br1 118.1(2) . . ?
O20 Al1 Br1 89.47(15) . . ?
O10 Al1 Br1 90.17(16) . . ?
C2 C1 Al1 177.1(7) . . ?
C1 C2 C43 178.6(8) . . ?
C4 C3 Al1 176.3(6) . . ?
C3 C4 C33 178.8(7) . . ?
C11 O10 C14 107.3(6) . . ?
C11 O10 Al1 123.6(4) . . ?
C14 O10 Al1 121.2(4) . . ?
C12 C11 O10 107.3(6) . . ?
C11 C12 C13 106.8(7) . . ?
C14 C13 C12 108.6(7) . . ?
C13 C14 O10 105.9(6) . . ?
C21 O20 C24 108.9(5) . . ?
C21 O20 Al1 120.9(4) . . ?
C24 O20 Al1 122.9(4) . . ?
O20 C21 C22 106.3(6) . . ?
C23 C22 C21 105.1(7) . . ?
C22 C23 C24 105.9(7) . . ?
O20 C24 C23 104.8(6) . . ?
C4 C33 C34 109.7(7) . . ?
C4 C33 C36 108.7(6) . . ?
C34 C33 C36 110.1(10) . . ?
C4 C33 C35 109.6(6) . . ?
C34 C33 C35 110.7(9) . . ?
C36 C33 C35 108.0(8) . . ?
C2 C43 C44 108.8(6) . . ?
C2 C43 C45 107.7(6) . . ?
C44 C43 C45 111.0(6) . . ?
C2 C43 C46 109.0(6) . . ?
C44 C43 C46 109.6(6) . . ?
C45 C43 C46 110.6(7) . . ?

loop_
_geom_bond_atom_site_label_1
_geom_bond_atom_site_label_2
_geom_bond_distance
_geom_bond_site_symmetry_2
_geom_bond_publ_flag
Al1 C3 1.934(7) . ?
Al1 C1 1.937(7) . ?
Al1 O20 2.018(5) . ?
Al1 O10 2.024(5) . ?
Al1 Br1 2.353(2) . ?
C1 C2 1.190(10) . ?
C2 C43 1.508(9) . ?
C3 C4 1.205(9) . ?
C4 C33 1.476(9) . ?
O10 C11 1.447(9) . ?
O10 C14 1.462(9) . ?
C11 C12 1.445(12) . ?
C12 C13 1.466(12) . ?
C13 C14 1.445(12) . ?
O20 C21 1.458(8) . ?
O20 C24 1.477(8) . ?
C21 C22 1.516(12) . ?
C22 C23 1.478(12) . ?
C23 C24 1.483(11) . ?
C33 C34 1.484(13) . ?
C33 C36 1.504(13) . ?
C33 C35 1.518(11) . ?
C43 C44 1.511(11) . ?
C43 C45 1.528(11) . ?
C43 C46 1.536(10) . ?
